data_7033163
loop_
_publ_author_name
'Leverett, Anthony R.'
'McKay, Alasdair I.'
'Cole, Marcus L.'

_publ_section_title
;
 The stabilization of gallane and indane by a ring expanded carbene.
;
_journal_issue 2
_journal_name_full 'Dalton transactions (Cambridge, England : 2003)'
_journal_page_first 498
_journal_page_last 500
_journal_paper_doi 10.1039/c4dt03489a
_journal_volume 44
_journal_year 2015
_chemical_compound_source THF
_chemical_formula_moiety 'C29 H42 Br3 In N2 .C4 H8 O'
_chemical_formula_sum 'C33 H50 Br3 In N2 O'
_chemical_formula_weight 845.30
_chemical_melting_point '503 (dec. 573)'
_chemical_name_common '[InBr3(7Dipp)].THF'
_space_group_crystal_system orthorhombic
_space_group_IT_number 61
_space_group_name_Hall '-P 2ac 2ab'
_space_group_name_H-M_alt 'P b c a'
_symmetry_cell_setting orthorhombic
_symmetry_Int_Tables_number 61
_symmetry_space_group_name_Hall '-P 2ac 2ab'
_symmetry_space_group_name_H-M 'P b c a'
_atom_sites_solution_hydrogens geom
_atom_sites_solution_primary direct
_atom_sites_solution_secondary difmap
_audit_creation_method SHELXL-2014
_cell_angle_alpha 90
_cell_angle_beta 90
_cell_angle_gamma 90
_cell_formula_units_Z 8
_cell_length_a 15.8412(7)
_cell_length_b 18.6259(7)
_cell_length_c 23.2271(12)
_cell_measurement_temperature 150(2)
_cell_volume 6853.3(5)
_computing_cell_refinement 'Bruker Apex II software'
_computing_data_collection 'Bruker Apex II software'
_computing_data_reduction X-Seed
_computing_molecular_graphics 'X-Seed / POV-Ray'
_computing_publication_material 'Microsoft Office 2010'
_computing_structure_refinement 'SHELXL-2014 (Sheldrick, 2014)'
_computing_structure_solution 'SHELXS-2014 (Sheldrick, 2014)'
_diffrn_ambient_temperature 150(2)
_diffrn_measured_fraction_theta_full 0.999
_diffrn_measured_fraction_theta_max 0.958
_diffrn_measurement_device_type 'Bruker Kappa Apex II'
_diffrn_measurement_method 'phi and omega scans'
_diffrn_radiation_probe x-ray
_diffrn_radiation_type MoK\a
_diffrn_radiation_wavelength 0.71073
_diffrn_reflns_av_R_equivalents 0.0713
_diffrn_reflns_av_unetI/netI 0.0519
_diffrn_reflns_Laue_measured_fraction_full 0.999
_diffrn_reflns_Laue_measured_fraction_max 0.958
_diffrn_reflns_limit_h_max 18
_diffrn_reflns_limit_h_min -21
_diffrn_reflns_limit_k_max 23
_diffrn_reflns_limit_k_min -26
_diffrn_reflns_limit_l_max 33
_diffrn_reflns_limit_l_min -33
_diffrn_reflns_number 110495
_diffrn_reflns_point_group_measured_fraction_full 0.999
_diffrn_reflns_point_group_measured_fraction_max 0.958
_diffrn_reflns_theta_full 25.242
_diffrn_reflns_theta_max 30.518
_diffrn_reflns_theta_min 1.902
_diffrn_source 'Bruker Quazar Multilayer Optics'
_exptl_absorpt_coefficient_mu 4.215
_exptl_absorpt_correction_T_max 0.959
_exptl_absorpt_correction_T_min 0.590
_exptl_absorpt_correction_type multi-scan
_exptl_absorpt_process_details SADABS
_exptl_crystal_colour colourless
_exptl_crystal_density_diffrn 1.639
_exptl_crystal_description rod
_exptl_crystal_F_000 3392
_exptl_crystal_recrystallization_method 'Re-crystallisation from solvent: THF'
_exptl_crystal_size_max 0.140
_exptl_crystal_size_mid 0.040
_exptl_crystal_size_min 0.010
_refine_diff_density_max 0.528
_refine_diff_density_min -0.453
_refine_diff_density_rms 0.109
_refine_ls_extinction_method none
_refine_ls_goodness_of_fit_ref 1.004
_refine_ls_hydrogen_treatment constr
_refine_ls_matrix_type full
_refine_ls_number_parameters 369
_refine_ls_number_reflns 10034
_refine_ls_number_restraints 0
_refine_ls_restrained_S_all 1.004
_refine_ls_R_factor_all 0.0642
_refine_ls_R_factor_gt 0.0309
_refine_ls_shift/su_max 0.002
_refine_ls_shift/su_mean 0.000
_refine_ls_structure_factor_coef Fsqd
_refine_ls_weighting_details 'w=1/[\s^2^(Fo^2^)+(0.0120P)^2^+4.9054P] where P=(Fo^2^+2Fc^2^)/3'
_refine_ls_weighting_scheme calc
_refine_ls_wR_factor_gt 0.0463
_refine_ls_wR_factor_ref 0.0526
_reflns_Friedel_coverage 0.000
_reflns_number_gt 7116
_reflns_number_total 10034
_reflns_threshold_expression 'I > 2\s(I)'
_cod_data_source_file c4dt03489a2.cif
_cod_data_source_block C:\Users\Marcus\Desktop\JACSCO~1\GRP13_~1\Other\AIM026~1.THF\work\Pbca
_cod_depositor_comments 'Adding full bibliography for 7033162--7033163.cif.'
_cod_database_code 7033163
_shelx_space_group_comment
;
The symmetry employed for this shelxl refinement is uniquely defined
by the following loop, which should always be used as a source of
symmetry information in preference to the above space-group names.
They are only intended as comments.
;
_shelx_estimated_absorpt_t_min 0.590
_shelx_estimated_absorpt_t_max 0.959
_shelxl_version_number 2014-3

loop_
_space_group_symop_operation_xyz
'x, y, z'
'-x+1/2, -y, z+1/2'
'x+1/2, -y+1/2, -z'
'-x, y+1/2, -z+1/2'
'-x, -y, -z'
'x-1/2, y, -z-1/2'
'-x-1/2, y-1/2, z'
'x, -y-1/2, z-1/2'

loop_
_atom_site_label
_atom_site_type_symbol
_atom_site_fract_x
_atom_site_fract_y
_atom_site_fract_z
_atom_site_U_iso_or_equiv
_atom_site_adp_type
_atom_site_occupancy
_atom_site_site_symmetry_order
_atom_site_calc_flag
_atom_site_refinement_flags_posn
_atom_site_refinement_flags_adp
In1 In 0.23950(2) 0.48993(2) 0.07570(2) 0.01467(4) Uani 1 1 d . .
Br1 Br 0.26372(2) 0.54758(2) -0.02034(2) 0.02669(6) Uani 1 1 d . .
Br2 Br 0.13125(2) 0.57425(2) 0.11711(2) 0.02425(6) Uani 1 1 d . .
Br3 Br 0.36892(2) 0.51488(2) 0.13560(2) 0.02446(6) Uani 1 1 d . .
N1 N 0.26500(10) 0.32445(8) 0.05494(7) 0.0120(3) Uani 1 1 d . .
N2 N 0.18154(10) 0.34837(8) 0.13519(7) 0.0124(4) Uani 1 1 d . .
C1 C 0.22293(12) 0.37042(10) 0.08829(9) 0.0114(4) Uani 1 1 d . .
C2 C 0.25758(13) 0.24381(10) 0.05414(10) 0.0188(5) Uani 1 1 d . .
H2A H 0.2986 0.2238 0.0820 0.023 Uiso 1 1 calc R U
H2B H 0.2737 0.2264 0.0154 0.023 Uiso 1 1 calc R U
C3 C 0.17074(14) 0.21460(11) 0.06848(11) 0.0230(5) Uani 1 1 d . .
H3A H 0.1666 0.1645 0.0546 0.028 Uiso 1 1 calc R U
H3B H 0.1276 0.2432 0.0479 0.028 Uiso 1 1 calc R U
C4 C 0.15197(16) 0.21637(12) 0.13268(11) 0.0284(6) Uani 1 1 d . .
H4A H 0.0904 0.2215 0.1385 0.034 Uiso 1 1 calc R U
H4B H 0.1697 0.1703 0.1502 0.034 Uiso 1 1 calc R U
C5 C 0.19685(15) 0.27730(11) 0.16251(10) 0.0217(5) Uani 1 1 d . .
H5A H 0.1780 0.2793 0.2031 0.026 Uiso 1 1 calc R U
H5B H 0.2583 0.2675 0.1625 0.026 Uiso 1 1 calc R U
C6 C 0.32044(12) 0.35228(10) 0.00977(9) 0.0127(4) Uani 1 1 d . .
C7 C 0.40634(13) 0.36447(10) 0.02269(9) 0.0155(4) Uani 1 1 d . .
C8 C 0.45648(13) 0.39259(11) -0.02145(10) 0.0212(5) Uani 1 1 d . .
H8 H 0.5140 0.4037 -0.0139 0.025 Uiso 1 1 calc R U
C9 C 0.42414(14) 0.40453(12) -0.07574(11) 0.0238(5) Uani 1 1 d . .
H9 H 0.4589 0.4250 -0.1047 0.029 Uiso 1 1 calc R U
C10 C 0.34162(14) 0.38681(11) -0.08805(10) 0.0200(5) Uani 1 1 d . .
H10 H 0.3210 0.3930 -0.1261 0.024 Uiso 1 1 calc R U
C11 C 0.28792(13) 0.35999(10) -0.04579(9) 0.0154(4) Uani 1 1 d . .
C12 C 0.44673(13) 0.34095(11) 0.07878(10) 0.0193(5) Uani 1 1 d . .
H12 H 0.4034 0.3443 0.1100 0.023 Uiso 1 1 calc R U
C13 C 0.52342(14) 0.38575(13) 0.09646(11) 0.0285(6) Uani 1 1 d . .
H13A H 0.5707 0.3752 0.0706 0.043 Uiso 1 1 calc R U
H13B H 0.5394 0.3738 0.1361 0.043 Uiso 1 1 calc R U
H13C H 0.5093 0.4369 0.0940 0.043 Uiso 1 1 calc R U
C14 C 0.47509(15) 0.26213(12) 0.07365(11) 0.0271(5) Uani 1 1 d . .
H14A H 0.4269 0.2323 0.0623 0.041 Uiso 1 1 calc R U
H14B H 0.4968 0.2456 0.1109 0.041 Uiso 1 1 calc R U
H14C H 0.5196 0.2583 0.0445 0.041 Uiso 1 1 calc R U
C15 C 0.19905(13) 0.33721(11) -0.06282(10) 0.0188(5) Uani 1 1 d . .
H15 H 0.1681 0.3227 -0.0271 0.023 Uiso 1 1 calc R U
C16 C 0.14870(15) 0.39683(13) -0.09236(12) 0.0327(6) Uani 1 1 d . .
H16A H 0.1490 0.4399 -0.0681 0.049 Uiso 1 1 calc R U
H16B H 0.0904 0.3808 -0.0982 0.049 Uiso 1 1 calc R U
H16C H 0.1744 0.4080 -0.1297 0.049 Uiso 1 1 calc R U
C17 C 0.20437(16) 0.27174(14) -0.10268(13) 0.0359(7) Uani 1 1 d . .
H17A H 0.2368 0.2843 -0.1372 0.054 Uiso 1 1 calc R U
H17B H 0.1473 0.2569 -0.1139 0.054 Uiso 1 1 calc R U
H17C H 0.2324 0.2322 -0.0825 0.054 Uiso 1 1 calc R U
C18 C 0.11654(12) 0.39143(10) 0.16340(9) 0.0122(4) Uani 1 1 d . .
C19 C 0.13398(13) 0.42114(10) 0.21785(9) 0.0146(4) Uani 1 1 d . .
C20 C 0.06791(13) 0.45487(11) 0.24643(10) 0.0179(5) Uani 1 1 d . .
H20 H 0.0772 0.4739 0.2839 0.021 Uiso 1 1 calc R U
C21 C -0.01113(13) 0.46142(12) 0.22163(10) 0.0223(5) Uani 1 1 d . .
H21 H -0.0552 0.4852 0.2418 0.027 Uiso 1 1 calc R U
C22 C -0.02579(13) 0.43346(11) 0.16779(10) 0.0199(5) Uani 1 1 d . .
H22 H -0.0798 0.4397 0.1507 0.024 Uiso 1 1 calc R U
C23 C 0.03648(13) 0.39623(10) 0.13767(9) 0.0141(4) Uani 1 1 d . .
C24 C 0.22040(13) 0.41951(11) 0.24657(10) 0.0182(5) Uani 1 1 d . .
H24 H 0.2627 0.4025 0.2176 0.022 Uiso 1 1 calc R U
C25 C 0.24599(14) 0.49516(12) 0.26626(11) 0.0275(5) Uani 1 1 d . .
H25A H 0.2428 0.5283 0.2336 0.041 Uiso 1 1 calc R U
H25B H 0.3039 0.4941 0.2811 0.041 Uiso 1 1 calc R U
H25C H 0.2076 0.5113 0.2967 0.041 Uiso 1 1 calc R U
C26 C 0.22300(15) 0.36856(14) 0.29835(11) 0.0316(6) Uani 1 1 d . .
H26A H 0.1868 0.3874 0.3290 0.047 Uiso 1 1 calc R U
H26B H 0.2811 0.3647 0.3124 0.047 Uiso 1 1 calc R U
H26C H 0.2027 0.3210 0.2867 0.047 Uiso 1 1 calc R U
C27 C 0.01421(13) 0.36269(11) 0.08031(10) 0.0188(5) Uani 1 1 d . .
H27 H 0.0639 0.3338 0.0672 0.023 Uiso 1 1 calc R U
C28 C -0.00306(16) 0.41964(14) 0.03502(11) 0.0337(6) Uani 1 1 d . .
H28A H -0.0511 0.4492 0.0471 0.051 Uiso 1 1 calc R U
H28B H -0.0161 0.3964 -0.0018 0.051 Uiso 1 1 calc R U
H28C H 0.0469 0.4501 0.0305 0.051 Uiso 1 1 calc R U
C29 C -0.06140(17) 0.31199(14) 0.08526(12) 0.0351(6) Uani 1 1 d . .
H29A H -0.0498 0.2755 0.1146 0.053 Uiso 1 1 calc R U
H29B H -0.0712 0.2885 0.0481 0.053 Uiso 1 1 calc R U
H29C H -0.1117 0.3395 0.0962 0.053 Uiso 1 1 calc R U
O1S O 0.04922(15) 0.23092(12) 0.27281(10) 0.0632(7) Uani 1 1 d . .
C1S C 0.03125(18) 0.15753(15) 0.26596(13) 0.0456(7) Uani 1 1 d . .
H1S1 H 0.0253 0.1342 0.3040 0.055 Uiso 1 1 calc R U
H1S2 H 0.0775 0.1335 0.2448 0.055 Uiso 1 1 calc R U
C2S C -0.04859(18) 0.15189(14) 0.23326(13) 0.0421(7) Uani 1 1 d . .
H2S1 H -0.0798 0.1076 0.2433 0.051 Uiso 1 1 calc R U
H2S2 H -0.0384 0.1529 0.1912 0.051 Uiso 1 1 calc R U
C3S C -0.0950(2) 0.21814(17) 0.25307(17) 0.0631(10) Uani 1 1 d . .
H3S1 H -0.1361 0.2347 0.2238 0.076 Uiso 1 1 calc R U
H3S2 H -0.1247 0.2097 0.2900 0.076 Uiso 1 1 calc R U
C4S C -0.0236(2) 0.27069(15) 0.26011(14) 0.0578(10) Uani 1 1 d . .
H4S1 H -0.0155 0.2985 0.2242 0.069 Uiso 1 1 calc R U
H4S2 H -0.0361 0.3047 0.2918 0.069 Uiso 1 1 calc R U

loop_
_atom_site_aniso_label
_atom_site_aniso_U_11
_atom_site_aniso_U_22
_atom_site_aniso_U_33
_atom_site_aniso_U_23
_atom_site_aniso_U_13
_atom_site_aniso_U_12
In1 0.01607(8) 0.00980(7) 0.01814(8) 0.00079(6) 0.00090(6) -0.00096(5)
Br1 0.04013(14) 0.01981(11) 0.02012(13) 0.00332(9) 0.00485(11) -0.00341(10)
Br2 0.02580(12) 0.01616(10) 0.03080(14) 0.00152(10) 0.00745(10) 0.00565(9)
Br3 0.01896(11) 0.02277(11) 0.03165(14) -0.00277(10) -0.00499(10) -0.00300(9)
N1 0.0124(8) 0.0091(8) 0.0144(9) -0.0001(7) 0.0026(7) 0.0003(7)
N2 0.0138(9) 0.0107(8) 0.0129(10) 0.0013(7) 0.0023(7) 0.0019(7)
C1 0.0090(10) 0.0120(9) 0.0130(11) 0.0000(8) -0.0018(8) -0.0005(7)
C2 0.0232(12) 0.0093(9) 0.0239(12) -0.0014(9) 0.0076(10) 0.0021(9)
C3 0.0250(13) 0.0095(10) 0.0345(15) -0.0019(10) 0.0043(11) -0.0033(9)
C4 0.0341(14) 0.0131(11) 0.0381(16) 0.0056(10) 0.0159(12) -0.0008(10)
C5 0.0316(13) 0.0144(10) 0.0190(13) 0.0081(9) 0.0073(10) 0.0074(9)
C6 0.0149(10) 0.0093(9) 0.0139(12) -0.0012(8) 0.0058(8) 0.0008(8)
C7 0.0159(11) 0.0135(10) 0.0171(12) -0.0027(9) 0.0024(9) 0.0006(8)
C8 0.0129(11) 0.0244(12) 0.0263(14) -0.0027(10) 0.0041(10) -0.0028(9)
C9 0.0239(12) 0.0235(12) 0.0242(14) 0.0005(10) 0.0101(10) -0.0042(9)
C10 0.0241(12) 0.0227(12) 0.0134(12) 0.0018(9) 0.0020(9) 0.0005(9)
C11 0.0156(11) 0.0132(10) 0.0173(12) -0.0021(9) 0.0030(9) 0.0022(8)
C12 0.0129(10) 0.0250(11) 0.0199(13) -0.0004(10) 0.0016(9) 0.0004(9)
C13 0.0212(13) 0.0331(14) 0.0312(15) -0.0084(11) -0.0049(11) -0.0010(10)
C14 0.0227(13) 0.0277(13) 0.0308(15) 0.0020(11) -0.0058(11) 0.0034(10)
C15 0.0160(11) 0.0233(11) 0.0172(13) -0.0018(9) 0.0011(9) -0.0012(9)
C16 0.0251(13) 0.0386(15) 0.0345(16) 0.0048(12) -0.0100(11) -0.0003(11)
C17 0.0262(14) 0.0357(15) 0.0457(19) -0.0174(13) -0.0009(12) -0.0054(11)
C18 0.0129(10) 0.0097(9) 0.0141(12) 0.0018(8) 0.0070(8) 0.0000(8)
C19 0.0161(10) 0.0130(10) 0.0145(12) 0.0014(8) 0.0019(9) -0.0015(8)
C20 0.0214(12) 0.0181(11) 0.0141(12) -0.0023(9) 0.0027(9) 0.0000(9)
C21 0.0168(11) 0.0248(12) 0.0254(14) -0.0062(10) 0.0076(10) 0.0032(9)
C22 0.0137(11) 0.0212(11) 0.0249(14) -0.0003(10) 0.0005(9) 0.0021(9)
C23 0.0161(11) 0.0123(10) 0.0138(12) 0.0034(8) 0.0029(9) -0.0003(8)
C24 0.0144(11) 0.0245(11) 0.0155(12) -0.0031(9) 0.0010(9) 0.0010(9)
C25 0.0201(12) 0.0333(13) 0.0290(14) -0.0110(11) 0.0003(10) -0.0039(10)
C26 0.0297(14) 0.0418(15) 0.0232(15) 0.0066(12) -0.0041(11) 0.0022(11)
C27 0.0159(11) 0.0204(11) 0.0201(13) -0.0009(9) -0.0008(9) 0.0028(8)
C28 0.0378(15) 0.0391(15) 0.0243(15) 0.0063(12) -0.0080(12) -0.0006(12)
C29 0.0408(16) 0.0353(14) 0.0291(16) -0.0078(12) -0.0012(12) -0.0162(12)
O1S 0.0631(15) 0.0621(15) 0.0645(17) -0.0045(13) -0.0051(13) -0.0270(12)
C1S 0.0479(18) 0.0465(17) 0.0423(19) 0.0072(14) 0.0065(15) 0.0016(14)
C2S 0.0582(19) 0.0313(15) 0.0368(18) 0.0011(13) -0.0056(14) -0.0140(13)
C3S 0.047(2) 0.064(2) 0.078(3) 0.0335(19) 0.0109(18) 0.0151(17)
C4S 0.111(3) 0.0304(15) 0.0315(19) -0.0010(13) -0.0009(19) -0.0079(18)

loop_
_atom_type_symbol
_atom_type_description
_atom_type_scat_dispersion_real
_atom_type_scat_dispersion_imag
_atom_type_scat_source
C C 0.0033 0.0016 'International Tables Vol C Tables 4.2.6.8 and 6.1.1.4'
H H 0.0000 0.0000 'International Tables Vol C Tables 4.2.6.8 and 6.1.1.4'
Br Br -0.2901 2.4595 'International Tables Vol C Tables 4.2.6.8 and 6.1.1.4'
In In -0.7276 1.3100 'International Tables Vol C Tables 4.2.6.8 and 6.1.1.4'
N N 0.0061 0.0033 'International Tables Vol C Tables 4.2.6.8 and 6.1.1.4'
O O 0.0106 0.0060 'International Tables Vol C Tables 4.2.6.8 and 6.1.1.4'

loop_
_geom_angle_atom_site_label_1
_geom_angle_atom_site_label_2
_geom_angle_atom_site_label_3
_geom_angle
C1 In1 Br1 123.71(5)
C1 In1 Br2 119.08(5)
Br1 In1 Br2 100.205(9)
C1 In1 Br3 101.81(5)
Br1 In1 Br3 106.728(10)
Br2 In1 Br3 103.190(10)
C1 N1 C6 119.29(16)
C1 N1 C2 127.48(16)
C6 N1 C2 113.02(15)
C1 N2 C18 122.88(16)
C1 N2 C5 122.77(17)
C18 N2 C5 114.33(16)
N1 C1 N2 121.44(17)
N1 C1 In1 119.95(14)
N2 C1 In1 117.72(13)
N1 C2 C3 115.20(17)
N1 C2 H2A 108.5
C3 C2 H2A 108.5
N1 C2 H2B 108.5
C3 C2 H2B 108.5
H2A C2 H2B 107.5
C2 C3 C4 112.6(2)
C2 C3 H3A 109.1
C4 C3 H3A 109.1
C2 C3 H3B 109.1
C4 C3 H3B 109.1
H3A C3 H3B 107.8
C5 C4 C3 112.01(18)
C5 C4 H4A 109.2
C3 C4 H4A 109.2
C5 C4 H4B 109.2
C3 C4 H4B 109.2
H4A C4 H4B 107.9
N2 C5 C4 113.38(19)
N2 C5 H5A 108.9
C4 C5 H5A 108.9
N2 C5 H5B 108.9
C4 C5 H5B 108.9
H5A C5 H5B 107.7
C11 C6 C7 122.37(19)
C11 C6 N1 118.53(17)
C7 C6 N1 118.88(18)
C8 C7 C6 116.9(2)
C8 C7 C12 119.90(19)
C6 C7 C12 122.89(19)
C9 C8 C7 121.3(2)
C9 C8 H8 119.3
C7 C8 H8 119.3
C10 C9 C8 120.2(2)
C10 C9 H9 119.9
C8 C9 H9 119.9
C9 C10 C11 121.3(2)
C9 C10 H10 119.4
C11 C10 H10 119.4
C10 C11 C6 117.59(19)
C10 C11 C15 118.8(2)
C6 C11 C15 123.53(19)
C7 C12 C13 114.10(19)
C7 C12 C14 109.40(18)
C13 C12 C14 108.00(18)
C7 C12 H12 108.4
C13 C12 H12 108.4
C14 C12 H12 108.4
C12 C13 H13A 109.5
C12 C13 H13B 109.5
H13A C13 H13B 109.5
C12 C13 H13C 109.5
H13A C13 H13C 109.5
H13B C13 H13C 109.5
C12 C14 H14A 109.5
C12 C14 H14B 109.5
H14A C14 H14B 109.5
C12 C14 H14C 109.5
H14A C14 H14C 109.5
H14B C14 H14C 109.5
C11 C15 C16 113.35(18)
C11 C15 C17 109.12(18)
C16 C15 C17 109.6(2)
C11 C15 H15 108.2
C16 C15 H15 108.2
C17 C15 H15 108.2
C15 C16 H16A 109.5
C15 C16 H16B 109.5
H16A C16 H16B 109.5
C15 C16 H16C 109.5
H16A C16 H16C 109.5
H16B C16 H16C 109.5
C15 C17 H17A 109.5
C15 C17 H17B 109.5
H17A C17 H17B 109.5
C15 C17 H17C 109.5
H17A C17 H17C 109.5
H17B C17 H17C 109.5
C23 C18 C19 122.30(18)
C23 C18 N2 118.72(18)
C19 C18 N2 118.72(17)
C20 C19 C18 117.32(19)
C20 C19 C24 118.47(19)
C18 C19 C24 124.20(18)
C21 C20 C19 121.5(2)
C21 C20 H20 119.2
C19 C20 H20 119.2
C22 C21 C20 119.9(2)
C22 C21 H21 120.1
C20 C21 H21 120.1
C21 C22 C23 121.7(2)
C21 C22 H22 119.2
C23 C22 H22 119.2
C22 C23 C18 117.19(19)
C22 C23 C27 118.83(19)
C18 C23 C27 123.97(18)
C19 C24 C26 112.34(18)
C19 C24 C25 110.45(17)
C26 C24 C25 109.10(19)
C19 C24 H24 108.3
C26 C24 H24 108.3
C25 C24 H24 108.3
C24 C25 H25A 109.5
C24 C25 H25B 109.5
H25A C25 H25B 109.5
C24 C25 H25C 109.5
H25A C25 H25C 109.5
H25B C25 H25C 109.5
C24 C26 H26A 109.5
C24 C26 H26B 109.5
H26A C26 H26B 109.5
C24 C26 H26C 109.5
H26A C26 H26C 109.5
H26B C26 H26C 109.5
C23 C27 C28 111.32(18)
C23 C27 C29 111.80(19)
C28 C27 C29 110.01(19)
C23 C27 H27 107.9
C28 C27 H27 107.9
C29 C27 H27 107.9
C27 C28 H28A 109.5
C27 C28 H28B 109.5
H28A C28 H28B 109.5
C27 C28 H28C 109.5
H28A C28 H28C 109.5
H28B C28 H28C 109.5
C27 C29 H29A 109.5
C27 C29 H29B 109.5
H29A C29 H29B 109.5
C27 C29 H29C 109.5
H29A C29 H29C 109.5
H29B C29 H29C 109.5
C4S O1S C1S 108.9(2)
O1S C1S C2S 107.5(2)
O1S C1S H1S1 110.2
C2S C1S H1S1 110.2
O1S C1S H1S2 110.2
C2S C1S H1S2 110.2
H1S1 C1S H1S2 108.5
C1S C2S C3S 101.7(2)
C1S C2S H2S1 111.4
C3S C2S H2S1 111.4
C1S C2S H2S2 111.4
C3S C2S H2S2 111.4
H2S1 C2S H2S2 109.3
C4S C3S C2S 101.5(3)
C4S C3S H3S1 111.5
C2S C3S H3S1 111.5
C4S C3S H3S2 111.5
C2S C3S H3S2 111.5
H3S1 C3S H3S2 109.3
O1S C4S C3S 107.3(2)
O1S C4S H4S1 110.3
C3S C4S H4S1 110.3
O1S C4S H4S2 110.3
C3S C4S H4S2 110.3
H4S1 C4S H4S2 108.5

loop_
_geom_bond_atom_site_label_1
_geom_bond_atom_site_label_2
_geom_bond_distance
In1 C1 2.2603(19)
In1 Br1 2.5054(3)
In1 Br2 2.5163(3)
In1 Br3 2.5209(3)
N1 C1 1.333(2)
N1 C6 1.463(3)
N1 C2 1.507(2)
N2 C1 1.336(3)
N2 C18 1.461(2)
N2 C5 1.488(3)
C2 C3 1.517(3)
C2 H2A 0.9900
C2 H2B 0.9900
C3 C4 1.521(3)
C3 H3A 0.9900
C3 H3B 0.9900
C4 C5 1.508(3)
C4 H4A 0.9900
C4 H4B 0.9900
C5 H5A 0.9900
C5 H5B 0.9900
C6 C11 1.397(3)
C6 C7 1.412(3)
C7 C8 1.399(3)
C7 C12 1.516(3)
C8 C9 1.379(3)
C8 H8 0.9500
C9 C10 1.378(3)
C9 H9 0.9500
C10 C11 1.392(3)
C10 H10 0.9500
C11 C15 1.523(3)
C12 C13 1.530(3)
C12 C14 1.540(3)
C12 H12 1.0000
C13 H13A 0.9800
C13 H13B 0.9800
C13 H13C 0.9800
C14 H14A 0.9800
C14 H14B 0.9800
C14 H14C 0.9800
C15 C16 1.530(3)
C15 C17 1.533(3)
C15 H15 1.0000
C16 H16A 0.9800
C16 H16B 0.9800
C16 H16C 0.9800
C17 H17A 0.9800
C17 H17B 0.9800
C17 H17C 0.9800
C18 C23 1.405(3)
C18 C19 1.408(3)
C19 C20 1.390(3)
C19 C24 1.523(3)
C20 C21 1.384(3)
C20 H20 0.9500
C21 C22 1.374(3)
C21 H21 0.9500
C22 C23 1.394(3)
C22 H22 0.9500
C23 C27 1.513(3)
C24 C26 1.533(3)
C24 C25 1.536(3)
C24 H24 1.0000
C25 H25A 0.9800
C25 H25B 0.9800
C25 H25C 0.9800
C26 H26A 0.9800
C26 H26B 0.9800
C26 H26C 0.9800
C27 C28 1.519(3)
C27 C29 1.530(3)
C27 H27 1.0000
C28 H28A 0.9800
C28 H28B 0.9800
C28 H28C 0.9800
C29 H29A 0.9800
C29 H29B 0.9800
C29 H29C 0.9800
O1S C4S 1.402(4)
O1S C1S 1.405(3)
C1S C2S 1.479(4)
C1S H1S1 0.9900
C1S H1S2 0.9900
C2S C3S 1.508(4)
C2S H2S1 0.9900
C2S H2S2 0.9900
C3S C4S 1.505(4)
C3S H3S1 0.9900
C3S H3S2 0.9900
C4S H4S1 0.9900
C4S H4S2 0.9900
